data_1576242
loop_
_publ_author_name
'Wang, Jie'
'Kang, Hao'
'Yang, Shan'
'Zhu, Cao'
'Chen, Xiangyang'
'Zhu, Chen'

_publ_section_title
;
 Cis-Difluoromethyl Hetarylative Dearomatization by Radical
 Docking-Migration Cascade
;
_journal_name_full 'Chemical Science'
_journal_paper_doi 10.1039/D5SC07904G
_journal_year 2025
_chemical_formula_moiety 'C15 H13 F2 N O2 S'
_chemical_formula_sum 'C15 H13 F2 N O2 S'
_chemical_formula_weight 309.32
_space_group_crystal_system triclinic
_space_group_IT_number 2
_space_group_name_Hall '-P 1'
_space_group_name_H-M_alt 'P -1'
_atom_sites_solution_hydrogens geom
_audit_creation_method SHELXL-2018/3
_audit_update_record
;
2024-06-27 deposited with the CCDC.	2025-11-10 downloaded from the CCDC.
;
_cell_angle_alpha 92.3450(10)
_cell_angle_beta 96.6850(10)
_cell_angle_gamma 101.6920(10)
_cell_formula_units_Z 2
_cell_length_a 5.47590(10)
_cell_length_b 10.6882(2)
_cell_length_c 12.1415(3)
_cell_measurement_reflns_used 9978
_cell_measurement_temperature 173(2)
_cell_measurement_theta_max 68.29
_cell_measurement_theta_min 3.67
_cell_volume 689.61(3)
_computing_structure_refinement 'SHELXL-2018/3 (Sheldrick, 2018)'
_computing_structure_solution 'SHELXT 2018/2 (Sheldrick, 2018)'
_diffrn_ambient_temperature 173(2)
_diffrn_measured_fraction_theta_full 0.998
_diffrn_measured_fraction_theta_max 0.998
_diffrn_measurement_device_type 'Bruker D8 VENTURE'
_diffrn_measurement_method '\f and \w scans'
_diffrn_radiation_type CuK\a
_diffrn_radiation_wavelength 1.54178
_diffrn_reflns_av_R_equivalents 0.0315
_diffrn_reflns_av_unetI/netI 0.0240
_diffrn_reflns_Laue_measured_fraction_full 0.998
_diffrn_reflns_Laue_measured_fraction_max 0.998
_diffrn_reflns_limit_h_max 6
_diffrn_reflns_limit_h_min -6
_diffrn_reflns_limit_k_max 12
_diffrn_reflns_limit_k_min -12
_diffrn_reflns_limit_l_max 14
_diffrn_reflns_limit_l_min -14
_diffrn_reflns_number 13708
_diffrn_reflns_point_group_measured_fraction_full 0.998
_diffrn_reflns_point_group_measured_fraction_max 0.998
_diffrn_reflns_theta_full 67.679
_diffrn_reflns_theta_max 68.283
_diffrn_reflns_theta_min 3.673
_exptl_absorpt_coefficient_mu 2.350
_exptl_absorpt_correction_T_max 0.7530
_exptl_absorpt_correction_T_min 0.6457
_exptl_absorpt_correction_type multi-scan
_exptl_absorpt_process_details
;
SADABS-2016/2 - Bruker AXS area detector scaling and absorption correction 
;
_exptl_crystal_colour colourless
_exptl_crystal_density_diffrn 1.490
_exptl_crystal_description block
_exptl_crystal_F_000 320
_exptl_crystal_size_max 0.200
_exptl_crystal_size_mid 0.180
_exptl_crystal_size_min 0.160
_refine_diff_density_max 0.278
_refine_diff_density_min -0.255
_refine_diff_density_rms 0.045
_refine_ls_extinction_method none
_refine_ls_goodness_of_fit_ref 0.983
_refine_ls_hydrogen_treatment constr
_refine_ls_matrix_type full
_refine_ls_number_parameters 191
_refine_ls_number_reflns 2538
_refine_ls_number_restraints 0
_refine_ls_restrained_S_all 0.983
_refine_ls_R_factor_all 0.0364
_refine_ls_R_factor_gt 0.0310
_refine_ls_shift/su_max 0.013
_refine_ls_shift/su_mean 0.000
_refine_ls_structure_factor_coef Fsqd
_refine_ls_weighting_details 'w=1/[\s^2^(Fo^2^)+(0.0511P)^2^+0.3432P] where P=(Fo^2^+2Fc^2^)/3'
_refine_ls_weighting_scheme calc
_refine_ls_wR_factor_gt 0.0852
_refine_ls_wR_factor_ref 0.0868
_reflns_Friedel_coverage 0.000
_reflns_number_gt 2396
_reflns_number_total 2538
_reflns_threshold_expression 'I > 2\s(I)'
_cod_data_source_file d5sc07904g2.cif
_cod_data_source_block t_a_CCDC1
_cod_original_cell_volume 689.61(2)
_cod_database_code 1576242
_shelx_shelxl_version_number 2018/3
_shelx_space_group_comment
;
The symmetry employed for this shelxl refinement is uniquely defined
by the following loop, which should always be used as a source of
symmetry information in preference to the above space-group names.
They are only intended as comments.
;
_shelx_estimated_absorpt_t_min 0.651
_shelx_estimated_absorpt_t_max 0.705

loop_
_space_group_symop_operation_xyz
'x, y, z'
'-x, -y, -z'

loop_
_atom_site_label
_atom_site_type_symbol
_atom_site_fract_x
_atom_site_fract_y
_atom_site_fract_z
_atom_site_U_iso_or_equiv
_atom_site_adp_type
_atom_site_occupancy
_atom_site_site_symmetry_order
_atom_site_calc_flag
_atom_site_refinement_flags_posn
_atom_site_refinement_flags_adp
_atom_site_refinement_flags_occupancy
_atom_site_disorder_assembly
_atom_site_disorder_group
S1 S 0.67268(6) 0.48585(3) 0.89183(3) 0.02555(13) Uani 1 1 d . . . . .
F1 F 0.4567(2) 0.37719(10) 0.55649(9) 0.0456(3) Uani 1 1 d . . . . .
F2 F 0.7218(2) 0.34075(12) 0.44433(8) 0.0551(3) Uani 1 1 d . . . . .
O1 O 0.0131(2) 0.05407(10) 0.78631(9) 0.0318(3) Uani 1 1 d . . . . .
O2 O 0.6009(2) 0.14925(10) 0.58863(8) 0.0272(2) Uani 1 1 d . . . . .
N1 N 1.0430(2) 0.49558(12) 0.77556(10) 0.0240(3) Uani 1 1 d . . . . .
C1 C -0.1585(3) -0.13426(16) 0.66901(15) 0.0348(4) Uani 1 1 d . . . . .
H1A H -0.071124 -0.203191 0.653341 0.052 Uiso 1 1 calc R U . . .
H1B H -0.267053 -0.121882 0.602028 0.052 Uiso 1 1 calc R U . . .
H1C H -0.261097 -0.157168 0.729007 0.052 Uiso 1 1 calc R U . . .
C8 C 0.7023(3) 0.37199(16) 0.55234(13) 0.0341(4) Uani 1 1 d . . . . .
H8 H 0.814039 0.456888 0.577518 0.041 Uiso 1 1 calc R U . . .
C9 C 0.8375(3) 0.42248(14) 0.79670(11) 0.0208(3) Uani 1 1 d . . . . .
C10 C 1.0861(3) 0.61227(14) 0.83715(11) 0.0230(3) Uani 1 1 d . . . . .
C11 C 0.9044(3) 0.62479(14) 0.90715(12) 0.0232(3) Uani 1 1 d . . . . .
C12 C 0.9249(3) 0.73614(15) 0.97547(13) 0.0289(3) Uani 1 1 d . . . . .
H12 H 0.800960 0.744159 1.022440 0.035 Uiso 1 1 calc R U . . .
C13 C 1.1309(3) 0.83369(15) 0.97223(13) 0.0319(4) Uani 1 1 d . . . . .
H13 H 1.150251 0.909843 1.018448 0.038 Uiso 1 1 calc R U . . .
C14 C 1.3123(3) 0.82277(15) 0.90216(14) 0.0321(4) Uani 1 1 d . . . . .
H14 H 1.451746 0.891842 0.901265 0.038 Uiso 1 1 calc R U . . .
C15 C 1.2919(3) 0.71305(15) 0.83416(13) 0.0289(3) Uani 1 1 d . . . . .
H15 H 1.415130 0.706396 0.786484 0.035 Uiso 1 1 calc R U . . .
C2 C 0.0315(3) -0.01231(14) 0.70378(12) 0.0249(3) Uani 1 1 d . . . . .
C3 C 0.2322(3) 0.02219(14) 0.63398(12) 0.0256(3) Uani 1 1 d . . . . .
H3 H 0.228758 -0.030396 0.568579 0.031 Uiso 1 1 calc R U . . .
C4 C 0.4202(3) 0.12437(14) 0.65809(12) 0.0227(3) Uani 1 1 d . . . . .
C5 C 0.4767(3) 0.22240(14) 0.75513(12) 0.0235(3) Uani 1 1 d . . . . .
H5A H 0.460013 0.181264 0.826235 0.028 Uiso 1 1 calc R U . . .
H5B H 0.364408 0.284235 0.747413 0.028 Uiso 1 1 calc R U . . .
C6 C 0.7502(3) 0.28761(14) 0.74787(11) 0.0220(3) Uani 1 1 d . . . . .
H6 H 0.858985 0.235064 0.788198 0.026 Uiso 1 1 calc R U . . .
C7 C 0.7727(3) 0.26906(14) 0.62358(12) 0.0258(3) Uani 1 1 d . . . . .
H7 H 0.947814 0.260503 0.614332 0.031 Uiso 1 1 calc R U . . .

loop_
_atom_site_aniso_label
_atom_site_aniso_U_11
_atom_site_aniso_U_22
_atom_site_aniso_U_33
_atom_site_aniso_U_23
_atom_site_aniso_U_13
_atom_site_aniso_U_12
S1 0.0245(2) 0.0258(2) 0.0268(2) -0.00348(14) 0.00875(14) 0.00418(15)
F1 0.0476(6) 0.0457(6) 0.0458(6) 0.0176(5) 0.0028(5) 0.0143(5)
F2 0.0787(8) 0.0590(7) 0.0207(5) 0.0012(5) 0.0121(5) -0.0046(6)
O1 0.0364(6) 0.0279(6) 0.0338(6) 0.0018(5) 0.0122(5) 0.0088(5)
O2 0.0293(5) 0.0251(5) 0.0251(5) -0.0055(4) 0.0091(4) -0.0008(4)
N1 0.0238(6) 0.0247(6) 0.0234(6) -0.0018(5) 0.0043(5) 0.0044(5)
C1 0.0330(8) 0.0300(8) 0.0383(9) 0.0030(7) 0.0059(7) -0.0015(7)
C8 0.0424(9) 0.0345(9) 0.0208(7) 0.0004(6) 0.0055(6) -0.0031(7)
C9 0.0211(7) 0.0234(7) 0.0186(6) 0.0002(5) 0.0015(5) 0.0068(6)
C10 0.0244(7) 0.0243(7) 0.0200(7) 0.0004(6) -0.0006(5) 0.0066(6)
C11 0.0244(7) 0.0237(7) 0.0212(7) 0.0005(6) -0.0003(5) 0.0065(6)
C12 0.0334(8) 0.0292(8) 0.0251(7) -0.0039(6) 0.0006(6) 0.0115(7)
C13 0.0393(9) 0.0244(8) 0.0297(8) -0.0051(6) -0.0072(7) 0.0092(7)
C14 0.0316(8) 0.0251(8) 0.0351(8) 0.0005(6) -0.0053(7) 0.0012(6)
C15 0.0266(8) 0.0284(8) 0.0304(8) 0.0023(6) 0.0026(6) 0.0030(6)
C2 0.0268(7) 0.0213(7) 0.0276(7) 0.0057(6) 0.0030(6) 0.0072(6)
C3 0.0295(8) 0.0224(7) 0.0245(7) -0.0019(6) 0.0044(6) 0.0047(6)
C4 0.0257(7) 0.0224(7) 0.0215(7) 0.0013(5) 0.0048(5) 0.0073(6)
C5 0.0265(7) 0.0219(7) 0.0215(7) -0.0014(5) 0.0059(6) 0.0027(6)
C6 0.0236(7) 0.0216(7) 0.0212(7) -0.0008(5) 0.0032(5) 0.0057(6)
C7 0.0255(7) 0.0247(7) 0.0250(7) -0.0056(6) 0.0070(6) -0.0003(6)

loop_
_atom_type_symbol
_atom_type_description
_atom_type_scat_dispersion_real
_atom_type_scat_dispersion_imag
_atom_type_scat_source
C C 0.0181 0.0091 'International Tables Vol C Tables 4.2.6.8 and 6.1.1.4'
H H 0.0000 0.0000 'International Tables Vol C Tables 4.2.6.8 and 6.1.1.4'
F F 0.0727 0.0534 'International Tables Vol C Tables 4.2.6.8 and 6.1.1.4'
N N 0.0311 0.0180 'International Tables Vol C Tables 4.2.6.8 and 6.1.1.4'
O O 0.0492 0.0322 'International Tables Vol C Tables 4.2.6.8 and 6.1.1.4'
S S 0.3331 0.5567 'International Tables Vol C Tables 4.2.6.8 and 6.1.1.4'

loop_
_geom_angle_atom_site_label_1
_geom_angle_atom_site_label_2
_geom_angle_atom_site_label_3
_geom_angle
_geom_angle_site_symmetry_1
_geom_angle_site_symmetry_3
_geom_angle_publ_flag
C11 S1 C9 88.99(7) . . ?
C4 O2 C7 110.48(11) . . ?
C9 N1 C10 110.34(12) . . ?
F2 C8 F1 106.35(13) . . ?
F2 C8 C7 109.17(14) . . ?
F1 C8 C7 110.08(13) . . ?
N1 C9 C6 122.51(13) . . ?
N1 C9 S1 116.44(11) . . ?
C6 C9 S1 120.96(10) . . ?
N1 C10 C15 125.11(14) . . ?
N1 C10 C11 115.11(13) . . ?
C15 C10 C11 119.78(14) . . ?
C12 C11 C10 121.55(14) . . ?
C12 C11 S1 129.35(12) . . ?
C10 C11 S1 109.11(11) . . ?
C13 C12 C11 117.71(15) . . ?
C12 C13 C14 121.29(15) . . ?
C15 C14 C13 121.12(15) . . ?
C14 C15 C10 118.55(15) . . ?
O1 C2 C3 122.92(14) . . ?
O1 C2 C1 120.46(14) . . ?
C3 C2 C1 116.61(13) . . ?
C4 C3 C2 122.95(14) . . ?
C3 C4 O2 119.15(13) . . ?
C3 C4 C5 130.40(13) . . ?
O2 C4 C5 110.43(12) . . ?
C4 C5 C6 102.41(11) . . ?
C9 C6 C5 117.29(12) . . ?
C9 C6 C7 114.91(12) . . ?
C5 C6 C7 102.98(11) . . ?
O2 C7 C8 109.01(12) . . ?
O2 C7 C6 103.86(11) . . ?
C8 C7 C6 115.60(13) . . ?

loop_
_geom_bond_atom_site_label_1
_geom_bond_atom_site_label_2
_geom_bond_distance
_geom_bond_site_symmetry_2
_geom_bond_publ_flag
S1 C11 1.7345(15) . ?
S1 C9 1.7417(14) . ?
F1 C8 1.364(2) . ?
F2 C8 1.3616(19) . ?
O1 C2 1.2296(19) . ?
O2 C4 1.3661(17) . ?
O2 C7 1.4421(17) . ?
N1 C9 1.2924(19) . ?
N1 C10 1.3906(19) . ?
C1 C2 1.504(2) . ?
C8 C7 1.510(2) . ?
C9 C6 1.497(2) . ?
C10 C15 1.397(2) . ?
C10 C11 1.404(2) . ?
C11 C12 1.400(2) . ?
C12 C13 1.378(2) . ?
C13 C14 1.400(2) . ?
C14 C15 1.384(2) . ?
C2 C3 1.463(2) . ?
C3 C4 1.336(2) . ?
C4 C5 1.5049(19) . ?
C5 C6 1.5328(19) . ?
C6 C7 1.5364(19) . ?

loop_
_geom_torsion_atom_site_label_1
_geom_torsion_atom_site_label_2
_geom_torsion_atom_site_label_3
_geom_torsion_atom_site_label_4
_geom_torsion
_geom_torsion_site_symmetry_1
_geom_torsion_site_symmetry_2
_geom_torsion_site_symmetry_3
_geom_torsion_site_symmetry_4
_geom_torsion_publ_flag
C10 N1 C9 C6 -176.19(12) . . . . ?
C10 N1 C9 S1 0.40(16) . . . . ?
C11 S1 C9 N1 -0.83(12) . . . . ?
C11 S1 C9 C6 175.82(12) . . . . ?
C9 N1 C10 C15 179.91(13) . . . . ?
C9 N1 C10 C11 0.40(18) . . . . ?
N1 C10 C11 C12 178.97(13) . . . . ?
C15 C10 C11 C12 -0.6(2) . . . . ?
N1 C10 C11 S1 -0.99(16) . . . . ?
C15 C10 C11 S1 179.47(11) . . . . ?
C9 S1 C11 C12 -179.00(15) . . . . ?
C9 S1 C11 C10 0.96(11) . . . . ?
C10 C11 C12 C13 -0.2(2) . . . . ?
S1 C11 C12 C13 179.72(12) . . . . ?
C11 C12 C13 C14 0.8(2) . . . . ?
C12 C13 C14 C15 -0.5(2) . . . . ?
C13 C14 C15 C10 -0.3(2) . . . . ?
N1 C10 C15 C14 -178.64(14) . . . . ?
C11 C10 C15 C14 0.8(2) . . . . ?
O1 C2 C3 C4 4.2(2) . . . . ?
C1 C2 C3 C4 -176.60(14) . . . . ?
C2 C3 C4 O2 179.64(13) . . . . ?
C2 C3 C4 C5 1.0(3) . . . . ?
C7 O2 C4 C3 174.82(13) . . . . ?
C7 O2 C4 C5 -6.33(16) . . . . ?
C3 C4 C5 C6 164.78(15) . . . . ?
O2 C4 C5 C6 -13.91(15) . . . . ?
N1 C9 C6 C5 -165.15(13) . . . . ?
S1 C9 C6 C5 18.41(17) . . . . ?
N1 C9 C6 C7 -43.93(19) . . . . ?
S1 C9 C6 C7 139.63(11) . . . . ?
C4 C5 C6 C9 154.21(12) . . . . ?
C4 C5 C6 C7 26.95(14) . . . . ?
C4 O2 C7 C8 -99.92(14) . . . . ?
C4 O2 C7 C6 23.84(15) . . . . ?
F2 C8 C7 O2 -61.20(16) . . . . ?
F1 C8 C7 O2 55.18(16) . . . . ?
F2 C8 C7 C6 -177.69(12) . . . . ?
F1 C8 C7 C6 -61.31(17) . . . . ?
C9 C6 C7 O2 -159.88(12) . . . . ?
C5 C6 C7 O2 -31.13(14) . . . . ?
C9 C6 C7 C8 -40.53(18) . . . . ?
C5 C6 C7 C8 88.22(15) . . . . ?
